data_4303337
loop_
_publ_author_name
'David V. Partyka'
'Nihal Deligonul'

_publ_section_title
;
Phosphine- and Carbene-Ligated Silver Acetate: Easily-Accessed Synthons for
Reactions with Silylated Nucleophiles
;
_journal_name_full 'Inorganic Chemistry'
_journal_page_first 9463
_journal_page_last 9475
_journal_paper_doi 10.1021/ic901371g
_journal_volume 48
_journal_year 2009
_chemical_formula_moiety 'C33 H41 Ag N2 S'
_chemical_formula_sum 'C33 H41 Ag N2 S'
_chemical_formula_weight 605.61
_chemical_name_systematic
;
 ?
;
_space_group_IT_number 15
_symmetry_cell_setting monoclinic
_symmetry_space_group_name_Hall '-C 2yc'
_symmetry_space_group_name_H-M 'C 1 2/c 1'
_atom_sites_solution_hydrogens geom
_atom_sites_solution_primary direct
_atom_sites_solution_secondary difmap
_audit_creation_method SHELXL-97
_cell_angle_alpha 90.00
_cell_angle_beta 99.832(3)
_cell_angle_gamma 90.00
_cell_formula_units_Z 8
_cell_length_a 21.321(4)
_cell_length_b 14.465(4)
_cell_length_c 20.057(4)
_cell_measurement_reflns_used 9903
_cell_measurement_temperature 100(2)
_cell_measurement_theta_max 28.59
_cell_measurement_theta_min 2.58
_cell_volume 6095(2)
_computing_cell_refinement 'Bruker SMART'
_computing_data_collection 'Bruker SMART'
_computing_data_reduction 'Bruker SAINT'
_computing_molecular_graphics 'Bruker SHELXTL'
_computing_publication_material 'Bruker SHELXTL'
_computing_structure_refinement 'SHELXL-97 (Sheldrick, 1997)'
_computing_structure_solution 'SHELXS-97 (Sheldrick, 1990)'
_diffrn_ambient_temperature 100(2)
_diffrn_measured_fraction_theta_full 0.999
_diffrn_measured_fraction_theta_max 0.999
_diffrn_measurement_device_type 'Bruker AXS APEX II CCD area detector'
_diffrn_measurement_method 'phi and omega scans'
_diffrn_radiation_monochromator graphite
_diffrn_radiation_source 'fine-focus sealed tube'
_diffrn_radiation_type MoK\a
_diffrn_radiation_wavelength 0.71073
_diffrn_reflns_av_R_equivalents 0.0561
_diffrn_reflns_av_sigmaI/netI 0.0336
_diffrn_reflns_limit_h_max 27
_diffrn_reflns_limit_h_min -27
_diffrn_reflns_limit_k_max 18
_diffrn_reflns_limit_k_min -18
_diffrn_reflns_limit_l_max 26
_diffrn_reflns_limit_l_min -25
_diffrn_reflns_number 34520
_diffrn_reflns_theta_full 27.50
_diffrn_reflns_theta_max 27.50
_diffrn_reflns_theta_min 1.71
_diffrn_standards_decay_% 0
_diffrn_standards_number 0
_exptl_absorpt_coefficient_mu 0.753
_exptl_absorpt_correction_T_max 0.8561
_exptl_absorpt_correction_T_min 0.7807
_exptl_absorpt_correction_type multi-scan
_exptl_absorpt_process_details 'AXScale in APEX 2 (Bruker, 2004)'
_exptl_crystal_colour colourless
_exptl_crystal_density_diffrn 1.320
_exptl_crystal_density_meas ?
_exptl_crystal_density_method .
_exptl_crystal_description irregular
_exptl_crystal_F_000 2528
_exptl_crystal_size_max 0.35
_exptl_crystal_size_mid 0.27
_exptl_crystal_size_min 0.21
_refine_diff_density_max 1.842
_refine_diff_density_min -1.213
_refine_diff_density_rms 0.102
_refine_ls_extinction_method none
_refine_ls_goodness_of_fit_ref 1.245
_refine_ls_hydrogen_treatment constr
_refine_ls_matrix_type full
_refine_ls_number_parameters 342
_refine_ls_number_reflns 7000
_refine_ls_number_restraints 0
_refine_ls_restrained_S_all 1.245
_refine_ls_R_factor_all 0.0532
_refine_ls_R_factor_gt 0.0469
_refine_ls_shift/su_max 0.005
_refine_ls_shift/su_mean 0.001
_refine_ls_structure_factor_coef Fsqd
_refine_ls_weighting_details 'calc w=1/[\s^2^(Fo^2^)+(0.0272P)^2^+34.5731P] where P=(Fo^2^+2Fc^2^)/3'
_refine_ls_weighting_scheme calc
_refine_ls_wR_factor_gt 0.1136
_refine_ls_wR_factor_ref 0.1193
_reflns_number_gt 6285
_reflns_number_total 7000
_reflns_threshold_expression >2sigma(I)
_cod_data_source_file ic901371g_si_001_08.cif
_cod_data_source_block nd0524b09_0m
_cod_depositor_comments
;
The following automatic conversions were performed:
'_symmetry_cell_setting' value 'Monoclinic' changed to 'monoclinic'
according to '/home/saulius/struct/CIF-dictionaries/cif_core.dic'
dictionary named 'cif_core.dic' version 2.4.1 from 2010-06-29.

Automatic conversion script
Id: cif_fix_enum 1527 2010-12-29 10:47:43Z saulius 
;
_cod_database_code 4303337

loop_
_symmetry_equiv_pos_as_xyz
'x, y, z'
'-x, y, -z+1/2'
'x+1/2, y+1/2, z'
'-x+1/2, y+1/2, -z+1/2'
'-x, -y, -z'
'x, -y, z-1/2'
'-x+1/2, -y+1/2, -z'
'x+1/2, -y+1/2, z-1/2'

loop_
_atom_site_label
_atom_site_type_symbol
_atom_site_fract_x
_atom_site_fract_y
_atom_site_fract_z
_atom_site_U_iso_or_equiv
_atom_site_adp_type
_atom_site_occupancy
_atom_site_symmetry_multiplicity
_atom_site_calc_flag
_atom_site_refinement_flags
_atom_site_disorder_assembly
_atom_site_disorder_group
Ag1 Ag 0.206824(12) 0.015114(18) 0.239045(12) 0.02181(9) Uani 1 1 d . . .
S1 S 0.23766(5) -0.00488(7) 0.35621(4) 0.0287(2) Uani 1 1 d . . .
C5 C 0.04332(19) 0.1423(3) 0.12837(19) 0.0279(8) Uani 1 1 d . . .
C13 C 0.0828(2) 0.2269(3) 0.1162(2) 0.0378(9) Uani 1 1 d . . .
H13 H 0.1089 0.2090 0.0813 0.045 Uiso 1 1 calc R . .
C6 C -0.0150(2) 0.1506(3) 0.1513(2) 0.0359(9) Uani 1 1 d . . .
H6 H -0.0308 0.2103 0.1589 0.043 Uiso 1 1 calc R . .
C15 C 0.0431(3) 0.3106(3) 0.0886(2) 0.0429(11) Uani 1 1 d . . .
H15A H 0.0113 0.2918 0.0497 0.064 Uiso 1 1 calc R . .
H15B H 0.0709 0.3579 0.0743 0.064 Uiso 1 1 calc R . .
H15C H 0.0215 0.3359 0.1239 0.064 Uiso 1 1 calc R . .
C14 C 0.1288(3) 0.2527(4) 0.1794(3) 0.0664(17) Uani 1 1 d . . .
H14A H 0.1049 0.2701 0.2151 0.100 Uiso 1 1 calc R . .
H14B H 0.1550 0.3051 0.1696 0.100 Uiso 1 1 calc R . .
H14C H 0.1563 0.1998 0.1944 0.100 Uiso 1 1 calc R . .
C4 C 0.06461(18) 0.0520(2) 0.11893(16) 0.0233(7) Uani 1 1 d . . .
C9 C 0.03081(19) -0.0275(3) 0.13196(18) 0.0290(8) Uani 1 1 d . . .
N2 N 0.22099(14) 0.00937(19) 0.08898(14) 0.0206(6) Uani 1 1 d . . .
N1 N 0.12373(15) 0.03942(19) 0.09393(14) 0.0218(6) Uani 1 1 d . . .
C1 C 0.18007(17) 0.0246(2) 0.13322(16) 0.0210(6) Uani 1 1 d . . .
C3 C 0.18928(19) 0.0144(2) 0.02204(17) 0.0261(7) Uani 1 1 d . . .
H3 H 0.2073 0.0067 -0.0178 0.031 Uiso 1 1 calc R . .
C2 C 0.12788(19) 0.0323(2) 0.02552(17) 0.0260(7) Uani 1 1 d . . .
H2 H 0.0939 0.0388 -0.0116 0.031 Uiso 1 1 calc R . .
C17 C 0.31066(18) -0.0978(2) 0.12176(17) 0.0247(7) Uani 1 1 d . . .
C16 C 0.28851(18) -0.0059(2) 0.11095(16) 0.0228(7) Uani 1 1 d . . .
C21 C 0.32890(18) 0.0714(2) 0.12236(17) 0.0249(7) Uani 1 1 d . . .
C18 C 0.37484(19) -0.1088(3) 0.14765(19) 0.0294(8) Uani 1 1 d . . .
H18 H 0.3913 -0.1695 0.1564 0.035 Uiso 1 1 calc R . .
C25 C 0.26673(19) -0.1809(2) 0.10555(19) 0.0273(7) Uani 1 1 d . . .
H25 H 0.2298 -0.1612 0.0708 0.033 Uiso 1 1 calc R . .
C20 C 0.3931(2) 0.0555(3) 0.14774(19) 0.0304(8) Uani 1 1 d . . .
H20 H 0.4216 0.1063 0.1559 0.037 Uiso 1 1 calc R . .
C26 C 0.2406(2) -0.2146(3) 0.1678(2) 0.0378(10) Uani 1 1 d . . .
H26A H 0.2760 -0.2338 0.2029 0.057 Uiso 1 1 calc R . .
H26B H 0.2121 -0.2673 0.1552 0.057 Uiso 1 1 calc R . .
H26C H 0.2170 -0.1645 0.1852 0.057 Uiso 1 1 calc R . .
C19 C 0.41570(19) -0.0336(3) 0.1611(2) 0.0322(8) Uani 1 1 d . . .
H19 H 0.4593 -0.0433 0.1796 0.039 Uiso 1 1 calc R . .
C27 C 0.3005(2) -0.2616(3) 0.0754(2) 0.0377(9) Uani 1 1 d . . .
H27A H 0.3181 -0.2394 0.0363 0.057 Uiso 1 1 calc R . .
H27B H 0.2698 -0.3111 0.0611 0.057 Uiso 1 1 calc R . .
H27C H 0.3350 -0.2853 0.1097 0.057 Uiso 1 1 calc R . .
C22 C 0.3044(2) 0.1698(2) 0.1069(2) 0.0307(8) Uani 1 1 d . . .
H22 H 0.2569 0.1671 0.0956 0.037 Uiso 1 1 calc R . .
C23 C 0.3295(3) 0.2070(4) 0.0442(3) 0.0555(14) Uani 1 1 d . . .
H23A H 0.3169 0.2718 0.0367 0.083 Uiso 1 1 calc R . .
H23B H 0.3116 0.1704 0.0043 0.083 Uiso 1 1 calc R . .
H23C H 0.3761 0.2023 0.0517 0.083 Uiso 1 1 calc R . .
C28 C 0.31927(17) 0.0244(2) 0.37487(17) 0.0226(7) Uani 1 1 d . . .
C33 C 0.34780(19) 0.0385(3) 0.44270(17) 0.0287(8) Uani 1 1 d . . .
H33 H 0.3225 0.0331 0.4772 0.034 Uiso 1 1 calc R . .
C30 C 0.4224(2) 0.0575(3) 0.34371(19) 0.0305(8) Uani 1 1 d . . .
H30 H 0.4478 0.0649 0.3095 0.037 Uiso 1 1 calc R . .
C31 C 0.4499(2) 0.0698(3) 0.4110(2) 0.0301(8) Uani 1 1 d . . .
H31 H 0.4938 0.0845 0.4232 0.036 Uiso 1 1 calc R . .
C32 C 0.4115(2) 0.0600(3) 0.46052(19) 0.0301(8) Uani 1 1 d . . .
H32 H 0.4294 0.0683 0.5069 0.036 Uiso 1 1 calc R . .
C10 C 0.0561(2) -0.1242(3) 0.1222(2) 0.0338(9) Uani 1 1 d . . .
H10 H 0.1010 -0.1167 0.1144 0.041 Uiso 1 1 calc R . .
C11 C 0.0588(3) -0.1841(4) 0.1852(3) 0.0610(16) Uani 1 1 d . . .
H11A H 0.0797 -0.1497 0.2250 0.091 Uiso 1 1 calc R . .
H11B H 0.0830 -0.2406 0.1802 0.091 Uiso 1 1 calc R . .
H11C H 0.0155 -0.2006 0.1910 0.091 Uiso 1 1 calc R . .
C12 C 0.0196(3) -0.1714(4) 0.0598(3) 0.0677(19) Uani 1 1 d . . .
H12A H -0.0241 -0.1838 0.0666 0.102 Uiso 1 1 calc R . .
H12B H 0.0405 -0.2298 0.0521 0.102 Uiso 1 1 calc R . .
H12C H 0.0187 -0.1310 0.0204 0.102 Uiso 1 1 calc R . .
C8 C -0.0276(2) -0.0145(3) 0.1538(2) 0.0375(9) Uani 1 1 d . . .
H8 H -0.0521 -0.0666 0.1624 0.045 Uiso 1 1 calc R . .
C7 C -0.0499(2) 0.0739(3) 0.1630(2) 0.0414(10) Uani 1 1 d . . .
H7 H -0.0897 0.0817 0.1775 0.050 Uiso 1 1 calc R . .
C24 C 0.3220(3) 0.2332(3) 0.1679(3) 0.0658(18) Uani 1 1 d . . .
H24A H 0.3079 0.2054 0.2073 0.099 Uiso 1 1 calc R . .
H24B H 0.3013 0.2933 0.1582 0.099 Uiso 1 1 calc R . .
H24C H 0.3683 0.2416 0.1773 0.099 Uiso 1 1 calc R . .
C29 C 0.35865(18) 0.0345(2) 0.32535(17) 0.0250(7) Uani 1 1 d . . .
H29 H 0.3412 0.0255 0.2790 0.030 Uiso 1 1 calc R . .

loop_
_atom_site_aniso_label
_atom_site_aniso_U_11
_atom_site_aniso_U_22
_atom_site_aniso_U_33
_atom_site_aniso_U_23
_atom_site_aniso_U_13
_atom_site_aniso_U_12
Ag1 0.03005(15) 0.02213(14) 0.01583(13) -0.00094(9) 0.01127(9) -0.00055(10)
S1 0.0334(5) 0.0389(5) 0.0165(4) -0.0006(3) 0.0116(3) -0.0066(4)
C5 0.032(2) 0.0281(18) 0.0265(17) -0.0001(14) 0.0118(15) 0.0078(15)
C13 0.040(2) 0.0225(19) 0.054(3) -0.0036(17) 0.018(2) 0.0052(16)
C6 0.037(2) 0.035(2) 0.039(2) 0.0011(17) 0.0172(18) 0.0146(17)
C15 0.063(3) 0.025(2) 0.042(2) 0.0042(17) 0.011(2) 0.0040(19)
C14 0.069(4) 0.028(2) 0.092(4) 0.004(3) -0.017(3) 0.001(2)
C4 0.0290(18) 0.0243(17) 0.0185(15) 0.0002(13) 0.0092(13) 0.0047(14)
C9 0.035(2) 0.0283(19) 0.0233(17) 0.0024(14) 0.0043(14) 0.0007(16)
N2 0.0317(15) 0.0167(13) 0.0160(12) 0.0008(10) 0.0112(11) 0.0040(11)
N1 0.0323(16) 0.0172(13) 0.0182(13) 0.0012(10) 0.0107(11) 0.0053(11)
C1 0.0282(17) 0.0189(15) 0.0190(15) -0.0001(12) 0.0133(13) 0.0031(13)
C3 0.039(2) 0.0263(17) 0.0148(15) 0.0021(13) 0.0110(14) 0.0100(15)
C2 0.039(2) 0.0237(17) 0.0160(15) 0.0013(13) 0.0077(14) 0.0071(15)
C17 0.035(2) 0.0228(17) 0.0200(15) 0.0009(13) 0.0153(14) 0.0030(14)
C16 0.0334(18) 0.0226(17) 0.0155(14) -0.0001(12) 0.0133(13) 0.0038(14)
C21 0.034(2) 0.0220(16) 0.0228(16) -0.0009(13) 0.0182(14) 0.0014(14)
C18 0.037(2) 0.0247(18) 0.0308(18) -0.0003(14) 0.0173(16) 0.0060(15)
C25 0.035(2) 0.0194(16) 0.0283(18) -0.0012(14) 0.0082(15) 0.0051(14)
C20 0.038(2) 0.0285(19) 0.0296(18) -0.0019(15) 0.0186(16) -0.0025(16)
C26 0.054(3) 0.0240(19) 0.039(2) -0.0010(16) 0.019(2) -0.0056(18)
C19 0.030(2) 0.036(2) 0.034(2) -0.0029(16) 0.0156(16) 0.0021(16)
C27 0.051(3) 0.0229(19) 0.040(2) -0.0058(16) 0.0098(19) 0.0090(18)
C22 0.042(2) 0.0193(17) 0.0346(19) 0.0019(15) 0.0156(17) -0.0006(15)
C23 0.068(4) 0.041(3) 0.065(3) 0.026(2) 0.030(3) 0.004(2)
C28 0.0300(17) 0.0190(16) 0.0212(15) -0.0009(12) 0.0115(13) -0.0004(14)
C33 0.040(2) 0.0307(19) 0.0182(16) -0.0024(14) 0.0127(15) -0.0019(16)
C30 0.039(2) 0.0271(19) 0.0294(18) 0.0037(15) 0.0182(16) 0.0047(16)
C31 0.032(2) 0.0249(18) 0.0353(19) -0.0004(15) 0.0109(16) -0.0008(15)
C32 0.039(2) 0.0288(19) 0.0241(17) -0.0035(14) 0.0105(16) -0.0023(16)
C10 0.039(2) 0.0242(18) 0.037(2) 0.0028(16) 0.0035(17) -0.0023(16)
C11 0.096(5) 0.039(3) 0.049(3) 0.017(2) 0.017(3) 0.019(3)
C12 0.097(5) 0.033(3) 0.061(3) -0.010(2) -0.022(3) 0.015(3)
C8 0.034(2) 0.040(2) 0.040(2) 0.0102(18) 0.0086(17) -0.0028(18)
C7 0.035(2) 0.052(3) 0.042(2) 0.012(2) 0.0191(19) 0.010(2)
C24 0.106(5) 0.032(2) 0.053(3) -0.015(2) -0.006(3) 0.019(3)
C29 0.0359(19) 0.0221(17) 0.0203(15) 0.0007(13) 0.0143(14) 0.0033(14)

loop_
_atom_type_symbol
_atom_type_description
_atom_type_scat_dispersion_real
_atom_type_scat_dispersion_imag
_atom_type_scat_source
C C 0.0033 0.0016 'International Tables Vol C Tables 4.2.6.8 and 6.1.1.4'
H H 0.0000 0.0000 'International Tables Vol C Tables 4.2.6.8 and 6.1.1.4'
N N 0.0061 0.0033 'International Tables Vol C Tables 4.2.6.8 and 6.1.1.4'
S S 0.1246 0.1234 'International Tables Vol C Tables 4.2.6.8 and 6.1.1.4'
Ag Ag -0.8971 1.1015 'International Tables Vol C Tables 4.2.6.8 and 6.1.1.4'

loop_
_geom_angle_atom_site_label_1
_geom_angle_atom_site_label_2
_geom_angle_atom_site_label_3
_geom_angle
_geom_angle_site_symmetry_1
_geom_angle_site_symmetry_3
_geom_angle_publ_flag
C1 Ag1 S1 176.60(9) . . ?
C28 S1 Ag1 106.25(11) . . ?
C6 C5 C4 116.6(4) . . ?
C6 C5 C13 121.9(3) . . ?
C4 C5 C13 121.5(3) . . ?
C14 C13 C15 110.4(4) . . ?
C14 C13 C5 111.1(4) . . ?
C15 C13 C5 114.0(4) . . ?
C14 C13 H13 107.0 . . ?
C15 C13 H13 107.0 . . ?
C5 C13 H13 107.0 . . ?
C7 C6 C5 121.5(4) . . ?
C7 C6 H6 119.3 . . ?
C5 C6 H6 119.3 . . ?
C13 C15 H15A 109.5 . . ?
C13 C15 H15B 109.5 . . ?
H15A C15 H15B 109.5 . . ?
C13 C15 H15C 109.5 . . ?
H15A C15 H15C 109.5 . . ?
H15B C15 H15C 109.5 . . ?
C13 C14 H14A 109.5 . . ?
C13 C14 H14B 109.5 . . ?
H14A C14 H14B 109.5 . . ?
C13 C14 H14C 109.5 . . ?
H14A C14 H14C 109.5 . . ?
H14B C14 H14C 109.5 . . ?
C9 C4 C5 123.2(3) . . ?
C9 C4 N1 117.9(3) . . ?
C5 C4 N1 118.9(3) . . ?
C8 C9 C4 117.4(4) . . ?
C8 C9 C10 121.1(4) . . ?
C4 C9 C10 121.5(3) . . ?
C1 N2 C3 111.0(3) . . ?
C1 N2 C16 122.6(3) . . ?
C3 N2 C16 126.3(3) . . ?
C1 N1 C2 111.5(3) . . ?
C1 N1 C4 124.4(3) . . ?
C2 N1 C4 123.8(3) . . ?
N1 C1 N2 104.6(3) . . ?
N1 C1 Ag1 131.8(2) . . ?
N2 C1 Ag1 123.5(2) . . ?
C2 C3 N2 106.0(3) . . ?
C2 C3 H3 127.0 . . ?
N2 C3 H3 127.0 . . ?
C3 C2 N1 106.9(3) . . ?
C3 C2 H2 126.6 . . ?
N1 C2 H2 126.6 . . ?
C18 C17 C16 116.6(3) . . ?
C18 C17 C25 121.3(3) . . ?
C16 C17 C25 122.1(3) . . ?
C21 C16 C17 122.9(3) . . ?
C21 C16 N2 118.5(3) . . ?
C17 C16 N2 118.6(3) . . ?
C20 C21 C16 117.6(3) . . ?
C20 C21 C22 120.5(3) . . ?
C16 C21 C22 121.9(3) . . ?
C17 C18 C19 121.8(4) . . ?
C17 C18 H18 119.1 . . ?
C19 C18 H18 119.1 . . ?
C17 C25 C26 111.9(3) . . ?
C17 C25 C27 111.6(3) . . ?
C26 C25 C27 109.7(3) . . ?
C17 C25 H25 107.8 . . ?
C26 C25 H25 107.8 . . ?
C27 C25 H25 107.8 . . ?
C19 C20 C21 120.7(4) . . ?
C19 C20 H20 119.7 . . ?
C21 C20 H20 119.7 . . ?
C25 C26 H26A 109.5 . . ?
C25 C26 H26B 109.5 . . ?
H26A C26 H26B 109.5 . . ?
C25 C26 H26C 109.5 . . ?
H26A C26 H26C 109.5 . . ?
H26B C26 H26C 109.5 . . ?
C20 C19 C18 120.3(4) . . ?
C20 C19 H19 119.8 . . ?
C18 C19 H19 119.8 . . ?
C25 C27 H27A 109.5 . . ?
C25 C27 H27B 109.5 . . ?
H27A C27 H27B 109.5 . . ?
C25 C27 H27C 109.5 . . ?
H27A C27 H27C 109.5 . . ?
H27B C27 H27C 109.5 . . ?
C24 C22 C21 111.6(4) . . ?
C24 C22 C23 111.8(4) . . ?
C21 C22 C23 109.5(3) . . ?
C24 C22 H22 107.9 . . ?
C21 C22 H22 107.9 . . ?
C23 C22 H22 107.9 . . ?
C22 C23 H23A 109.5 . . ?
C22 C23 H23B 109.5 . . ?
H23A C23 H23B 109.5 . . ?
C22 C23 H23C 109.5 . . ?
H23A C23 H23C 109.5 . . ?
H23B C23 H23C 109.5 . . ?
C33 C28 C29 117.0(3) . . ?
C33 C28 S1 119.1(3) . . ?
C29 C28 S1 123.9(3) . . ?
C32 C33 C28 121.8(3) . . ?
C32 C33 H33 119.1 . . ?
C28 C33 H33 119.1 . . ?
C29 C30 C31 121.4(3) . . ?
C29 C30 H30 119.3 . . ?
C31 C30 H30 119.3 . . ?
C30 C31 C32 118.4(4) . . ?
C30 C31 H31 120.8 . . ?
C32 C31 H31 120.8 . . ?
C33 C32 C31 120.6(4) . . ?
C33 C32 H32 119.7 . . ?
C31 C32 H32 119.7 . . ?
C12 C10 C9 112.0(4) . . ?
C12 C10 C11 111.7(4) . . ?
C9 C10 C11 112.3(4) . . ?
C12 C10 H10 106.8 . . ?
C9 C10 H10 106.8 . . ?
C11 C10 H10 106.8 . . ?
C10 C11 H11A 109.5 . . ?
C10 C11 H11B 109.5 . . ?
H11A C11 H11B 109.5 . . ?
C10 C11 H11C 109.5 . . ?
H11A C11 H11C 109.5 . . ?
H11B C11 H11C 109.5 . . ?
C10 C12 H12A 109.5 . . ?
C10 C12 H12B 109.5 . . ?
H12A C12 H12B 109.5 . . ?
C10 C12 H12C 109.5 . . ?
H12A C12 H12C 109.5 . . ?
H12B C12 H12C 109.5 . . ?
C7 C8 C9 120.5(4) . . ?
C7 C8 H8 119.7 . . ?
C9 C8 H8 119.7 . . ?
C6 C7 C8 120.8(4) . . ?
C6 C7 H7 119.6 . . ?
C8 C7 H7 119.6 . . ?
C22 C24 H24A 109.5 . . ?
C22 C24 H24B 109.5 . . ?
H24A C24 H24B 109.5 . . ?
C22 C24 H24C 109.5 . . ?
H24A C24 H24C 109.5 . . ?
H24B C24 H24C 109.5 . . ?
C30 C29 C28 120.7(3) . . ?
C30 C29 H29 119.6 . . ?
C28 C29 H29 119.6 . . ?

loop_
_geom_bond_atom_site_label_1
_geom_bond_atom_site_label_2
_geom_bond_distance
_geom_bond_site_symmetry_2
_geom_bond_publ_flag
Ag1 C1 2.106(3) . ?
Ag1 S1 2.3475(10) . ?
S1 C28 1.768(4) . ?
C5 C6 1.402(5) . ?
C5 C4 1.407(5) . ?
C5 C13 1.528(6) . ?
C13 C14 1.510(7) . ?
C13 C15 1.527(6) . ?
C13 H13 1.0000 . ?
C6 C7 1.378(6) . ?
C6 H6 0.9500 . ?
C15 H15A 0.9800 . ?
C15 H15B 0.9800 . ?
C15 H15C 0.9800 . ?
C14 H14A 0.9800 . ?
C14 H14B 0.9800 . ?
C14 H14C 0.9800 . ?
C4 C9 1.404(5) . ?
C4 N1 1.445(4) . ?
C9 C8 1.402(6) . ?
C9 C10 1.525(5) . ?
N2 C1 1.364(4) . ?
N2 C3 1.398(4) . ?
N2 C16 1.449(5) . ?
N1 C1 1.337(5) . ?
N1 C2 1.394(4) . ?
C3 C2 1.348(5) . ?
C3 H3 0.9500 . ?
C2 H2 0.9500 . ?
C17 C18 1.387(6) . ?
C17 C16 1.415(5) . ?
C17 C25 1.525(5) . ?
C16 C21 1.406(5) . ?
C21 C20 1.396(6) . ?
C21 C22 1.530(5) . ?
C18 C19 1.392(6) . ?
C18 H18 0.9500 . ?
C25 C26 1.531(5) . ?
C25 C27 1.547(5) . ?
C25 H25 1.0000 . ?
C20 C19 1.386(6) . ?
C20 H20 0.9500 . ?
C26 H26A 0.9800 . ?
C26 H26B 0.9800 . ?
C26 H26C 0.9800 . ?
C19 H19 0.9500 . ?
C27 H27A 0.9800 . ?
C27 H27B 0.9800 . ?
C27 H27C 0.9800 . ?
C22 C24 1.524(6) . ?
C22 C23 1.547(6) . ?
C22 H22 1.0000 . ?
C23 H23A 0.9800 . ?
C23 H23B 0.9800 . ?
C23 H23C 0.9800 . ?
C28 C33 1.407(5) . ?
C28 C29 1.413(5) . ?
C33 C32 1.379(6) . ?
C33 H33 0.9500 . ?
C30 C29 1.386(6) . ?
C30 C31 1.389(6) . ?
C30 H30 0.9500 . ?
C31 C32 1.399(5) . ?
C31 H31 0.9500 . ?
C32 H32 0.9500 . ?
C10 C12 1.519(6) . ?
C10 C11 1.525(6) . ?
C10 H10 1.0000 . ?
C11 H11A 0.9800 . ?
C11 H11B 0.9800 . ?
C11 H11C 0.9800 . ?
C12 H12A 0.9800 . ?
C12 H12B 0.9800 . ?
C12 H12C 0.9800 . ?
C8 C7 1.387(6) . ?
C8 H8 0.9500 . ?
C7 H7 0.9500 . ?
C24 H24A 0.9800 . ?
C24 H24B 0.9800 . ?
C24 H24C 0.9800 . ?
C29 H29 0.9500 . ?
